data_4061844
loop_
_publ_author_name
'Campbell, Katie'
'McDonald, Robert'
'Ferguson, Michael J.'
'Tykwinski, Rik R.'

_publ_section_title
;
Functionalized macrocyclic ligands: big building blocks for metal
  coordination
;
_journal_name_full Organometallics
_journal_year 2003
_chemical_formula_sum 'C116 H89 Cl8 N P2 Pt2 S'
_chemical_formula_weight 2264.66
_space_group_IT_number 2
_symmetry_cell_setting triclinic
_symmetry_space_group_name_Hall '-P 1'
_symmetry_space_group_name_H-M 'P -1'
_cell_angle_alpha 64.8410(10)
_cell_angle_beta 88.1120(10)
_cell_angle_gamma 72.132(2)
_cell_formula_units_Z 2
_cell_length_a 15.0241(11)
_cell_length_b 18.4070(13)
_cell_length_c 20.9726(15)
_cell_measurement_temperature 193(2)
_cell_volume 4964.4(6)
_diffrn_ambient_temperature 193(2)
_exptl_crystal_density_diffrn 1.515
_cod_depositor_comments
;
The following automatic conversions were performed:
'_symmetry_cell_setting' value 'Triclinic' changed to 'triclinic'
according to '/home/saulius/struct/CIF-dictionaries/cif_core.dic'
dictionary named 'cif_core.dic' version 2.4.1 from 2010-06-29.

Automatic conversion script
Id: cif_fix_enum 1527 2010-12-29 10:47:43Z saulius 
;
_cod_database_code 4061844

loop_
_symmetry_equiv_pos_as_xyz
'x, y, z'
'-x, -y, -z'

loop_
_atom_site_label
_atom_site_type_symbol
_atom_site_fract_x
_atom_site_fract_y
_atom_site_fract_z
_atom_site_U_iso_or_equiv
_atom_site_adp_type
_atom_site_occupancy
_atom_site_symmetry_multiplicity
_atom_site_calc_flag
_atom_site_refinement_flags
_atom_site_disorder_assembly
_atom_site_disorder_group
Pt1 Pt 0.207613(11) 0.129724(10) 0.133781(9) 0.01485(5) Uani 1 1 d . . .
Pt2 Pt 0.334771(13) 0.503291(11) 0.330640(10) 0.02251(6) Uani 1 1 d . . .
Cl1 Cl 0.45715(10) 0.39436(9) 0.41082(8) 0.0374(3) Uani 1 1 d . . .
Cl2 Cl 0.21270(10) 0.60988(8) 0.25000(8) 0.0395(3) Uani 1 1 d . . .
S S 0.34860(10) 0.59802(9) 0.36870(8) 0.0340(3) Uani 1 1 d . . .
P1 P 0.35960(8) 0.03655(7) 0.16460(6) 0.0172(2) Uani 1 1 d . . .
P2 P 0.05346(8) 0.21755(7) 0.10337(6) 0.0167(2) Uani 1 1 d . . .
N N 0.3136(3) 0.4236(2) 0.2923(2) 0.0210(9) Uani 1 1 d . . .
C1 C 0.3091(3) 0.4452(3) 0.2228(3) 0.0214(10) Uani 1 1 d . . .
H1 H 0.3185 0.4971 0.1918 0.026 Uiso 1 1 calc R . .
C2 C 0.2912(3) 0.3952(3) 0.1939(2) 0.0205(10) Uani 1 1 d . . .
C3 C 0.2734(3) 0.3209(3) 0.2394(3) 0.0231(11) Uani 1 1 d . . .
H3 H 0.2596 0.2858 0.2213 0.028 Uiso 1 1 calc R . .
C4 C 0.2762(3) 0.2990(3) 0.3115(3) 0.0215(10) Uani 1 1 d . . .
C5 C 0.2987(3) 0.3513(3) 0.3361(3) 0.0228(11) Uani 1 1 d . . .
H5 H 0.3036 0.3352 0.3857 0.027 Uiso 1 1 calc R . .
C6 C 0.4630(5) 0.6098(4) 0.3490(5) 0.060(2) Uani 1 1 d . . .
H6A H 0.4795 0.6391 0.3747 0.072 Uiso 1 1 calc R . .
H6B H 0.5113 0.5532 0.3649 0.072 Uiso 1 1 calc R . .
C7 C 0.4614(6) 0.6606(5) 0.2703(5) 0.077(3) Uani 1 1 d . . .
H7A H 0.5234 0.6670 0.2600 0.092 Uiso 1 1 calc R . .
H7B H 0.4139 0.7167 0.2548 0.092 Uiso 1 1 calc R . .
H7C H 0.4460 0.6310 0.2451 0.092 Uiso 1 1 calc R . .
C8 C 0.3656(5) 0.5455(5) 0.4649(4) 0.0562(19) Uani 1 1 d . . .
H8A H 0.4237 0.4958 0.4812 0.067 Uiso 1 1 calc R . .
H8B H 0.3728 0.5850 0.4833 0.067 Uiso 1 1 calc R . .
C9 C 0.2828(6) 0.5170(5) 0.4932(4) 0.078(3) Uani 1 1 d . . .
H9A H 0.2926 0.4889 0.5451 0.093 Uiso 1 1 calc R . .
H9B H 0.2764 0.4771 0.4755 0.093 Uiso 1 1 calc R . .
H9C H 0.2254 0.5663 0.4773 0.093 Uiso 1 1 calc R . .
C11 C 0.2953(3) 0.4217(3) 0.1194(3) 0.0217(10) Uani 1 1 d . . .
C12 C 0.3043(3) 0.4520(3) 0.0575(3) 0.0218(10) Uani 1 1 d . . .
C13 C 0.3165(3) 0.4860(3) -0.0167(2) 0.0200(10) Uani 1 1 d . . .
C14 C 0.3435(3) 0.5568(3) -0.0500(3) 0.0201(10) Uani 1 1 d . . .
C15 C 0.3019(3) 0.4359(3) -0.0497(2) 0.0197(10) Uani 1 1 d . . .
C16 C 0.2849(3) 0.3871(3) -0.0681(2) 0.0198(10) Uani 1 1 d . . .
C17 C 0.2679(3) 0.3197(3) -0.0795(3) 0.0202(10) Uani 1 1 d . . .
C18 C 0.2550(3) 0.3238(3) -0.1452(3) 0.0199(10) Uani 1 1 d . . .
C19 C 0.2615(3) 0.2518(3) -0.0131(3) 0.0215(10) Uani 1 1 d . . .
C20 C 0.2446(3) 0.2048(3) 0.0429(2) 0.0173(10) Uani 1 1 d . . .
C21 C 0.1714(3) 0.0599(3) 0.2270(2) 0.0170(10) Uani 1 1 d . . .
C22 C 0.1588(3) 0.0183(3) 0.2870(3) 0.0190(10) Uani 1 1 d . . .
C23 C 0.1581(3) -0.0297(3) 0.3621(2) 0.0180(10) Uani 1 1 d . . .
C24 C 0.1373(3) -0.1046(3) 0.3931(3) 0.0206(10) Uani 1 1 d . . .
C25 C 0.1823(3) 0.0074(3) 0.4045(3) 0.0210(10) Uani 1 1 d . . .
C26 C 0.1949(3) 0.0452(3) 0.4357(2) 0.0212(10) Uani 1 1 d . . .
C27 C 0.2106(3) 0.1007(3) 0.4622(2) 0.0187(10) Uani 1 1 d . . .
C28 C 0.2019(3) 0.0932(3) 0.5302(2) 0.0208(10) Uani 1 1 d . . .
C29 C 0.2349(3) 0.1700(3) 0.4089(3) 0.0231(11) Uani 1 1 d . . .
C30 C 0.2552(3) 0.2256(3) 0.3620(3) 0.0230(11) Uani 1 1 d . . .
C31 C 0.3533(3) 0.6083(3) -0.0141(2) 0.0219(10) Uani 1 1 d . . .
C32 C 0.4274(4) 0.6425(3) -0.0267(3) 0.0285(12) Uani 1 1 d . . .
H32 H 0.4698 0.6331 -0.0592 0.034 Uiso 1 1 calc R . .
C33 C 0.4401(4) 0.6897(3) 0.0068(3) 0.0342(13) Uani 1 1 d . . .
H33 H 0.4914 0.7112 -0.0017 0.041 Uiso 1 1 calc R . .
C34 C 0.3774(5) 0.7052(4) 0.0530(3) 0.0438(16) Uani 1 1 d . . .
H34 H 0.3855 0.7379 0.0760 0.053 Uiso 1 1 calc R . .
C35 C 0.3034(5) 0.6733(3) 0.0658(3) 0.0402(15) Uani 1 1 d . . .
H35 H 0.2607 0.6841 0.0977 0.048 Uiso 1 1 calc R . .
C36 C 0.2909(4) 0.6263(3) 0.0330(3) 0.0287(12) Uani 1 1 d . . .
H36 H 0.2391 0.6053 0.0420 0.034 Uiso 1 1 calc R . .
C41 C 0.3714(3) 0.5826(3) -0.1232(2) 0.0189(10) Uani 1 1 d . . .
C42 C 0.4391(3) 0.5259(3) -0.1410(3) 0.0263(11) Uani 1 1 d . . .
H42 H 0.4633 0.4679 -0.1078 0.032 Uiso 1 1 calc R . .
C43 C 0.4717(3) 0.5534(3) -0.2072(3) 0.0285(12) Uani 1 1 d . . .
H43 H 0.5187 0.5143 -0.2188 0.034 Uiso 1 1 calc R . .
C44 C 0.4359(4) 0.6375(3) -0.2562(3) 0.0303(12) Uani 1 1 d . . .
H44 H 0.4587 0.6563 -0.3012 0.036 Uiso 1 1 calc R . .
C45 C 0.3676(4) 0.6936(3) -0.2394(3) 0.0304(12) Uani 1 1 d . . .
H45 H 0.3419 0.7511 -0.2734 0.036 Uiso 1 1 calc R . .
C46 C 0.3358(3) 0.6669(3) -0.1735(2) 0.0225(11) Uani 1 1 d . . .
H46 H 0.2891 0.7065 -0.1622 0.027 Uiso 1 1 calc R . .
C51 C 0.2404(3) 0.2528(3) -0.1550(3) 0.0218(10) Uani 1 1 d . . .
C52 C 0.1811(3) 0.2079(3) -0.1162(3) 0.0275(12) Uani 1 1 d . . .
H52 H 0.1477 0.2229 -0.0820 0.033 Uiso 1 1 calc R . .
C53 C 0.1709(4) 0.1422(4) -0.1275(3) 0.0380(14) Uani 1 1 d . . .
H53 H 0.1306 0.1124 -0.1008 0.046 Uiso 1 1 calc R . .
C54 C 0.2182(4) 0.1190(4) -0.1769(4) 0.0444(16) Uani 1 1 d . . .
H54 H 0.2110 0.0733 -0.1838 0.053 Uiso 1 1 calc R . .
C55 C 0.2764(4) 0.1629(4) -0.2163(3) 0.0367(14) Uani 1 1 d . . .
H55 H 0.3086 0.1480 -0.2509 0.044 Uiso 1 1 calc R . .
C56 C 0.2872(4) 0.2287(3) -0.2050(3) 0.0307(12) Uani 1 1 d . . .
H56 H 0.3276 0.2582 -0.2320 0.037 Uiso 1 1 calc R . .
C61 C 0.2546(4) 0.3984(3) -0.2119(3) 0.0240(11) Uani 1 1 d . . .
C62 C 0.1863(4) 0.4268(4) -0.2688(3) 0.0374(14) Uani 1 1 d . . .
H62 H 0.1403 0.3993 -0.2629 0.045 Uiso 1 1 calc R . .
C63 C 0.1842(4) 0.4938(4) -0.3332(3) 0.0437(16) Uani 1 1 d . . .
H63 H 0.1376 0.5117 -0.3710 0.052 Uiso 1 1 calc R . .
C64 C 0.2487(5) 0.5340(4) -0.3423(3) 0.0473(17) Uani 1 1 d . . .
H64 H 0.2471 0.5802 -0.3865 0.057 Uiso 1 1 calc R . .
C65 C 0.3163(5) 0.5082(4) -0.2878(3) 0.0511(18) Uani 1 1 d . . .
H65 H 0.3616 0.5365 -0.2946 0.061 Uiso 1 1 calc R . .
C66 C 0.3192(4) 0.4406(4) -0.2225(3) 0.0360(14) Uani 1 1 d . . .
H66 H 0.3661 0.4236 -0.1851 0.043 Uiso 1 1 calc R . .
C71 C 0.0980(3) -0.1373(3) 0.3516(3) 0.0208(10) Uani 1 1 d . . .
C72 C 0.1242(4) -0.2249(3) 0.3727(3) 0.0299(12) Uani 1 1 d . . .
H72 H 0.1711 -0.2624 0.4117 0.036 Uiso 1 1 calc R . .
C73 C 0.0837(4) -0.2575(4) 0.3381(3) 0.0349(13) Uani 1 1 d . . .
H73 H 0.1036 -0.3171 0.3530 0.042 Uiso 1 1 calc R . .
C74 C 0.0144(4) -0.2046(4) 0.2820(3) 0.0408(15) Uani 1 1 d . . .
H74 H -0.0147 -0.2273 0.2588 0.049 Uiso 1 1 calc R . .
C75 C -0.0121(4) -0.1177(4) 0.2601(3) 0.0343(13) Uani 1 1 d . . .
H75 H -0.0595 -0.0808 0.2213 0.041 Uiso 1 1 calc R . .
C76 C 0.0292(3) -0.0839(3) 0.2938(3) 0.0274(12) Uani 1 1 d . . .
H76 H 0.0108 -0.0242 0.2775 0.033 Uiso 1 1 calc R . .
C81 C 0.1534(3) -0.1561(3) 0.4710(2) 0.0206(10) Uani 1 1 d . . .
C82 C 0.2380(3) -0.1765(3) 0.5098(3) 0.0257(11) Uani 1 1 d . . .
H82 H 0.2862 -0.1556 0.4863 0.031 Uiso 1 1 calc R . .
C83 C 0.2527(4) -0.2263(3) 0.5817(3) 0.0305(12) Uani 1 1 d . . .
H83 H 0.3111 -0.2397 0.6072 0.037 Uiso 1 1 calc R . .
C84 C 0.1833(4) -0.2574(3) 0.6175(3) 0.0324(13) Uani 1 1 d . . .
H84 H 0.1934 -0.2910 0.6674 0.039 Uiso 1 1 calc R . .
C85 C 0.0996(4) -0.2388(3) 0.5797(3) 0.0347(13) Uani 1 1 d . . .
H85 H 0.0518 -0.2602 0.6034 0.042 Uiso 1 1 calc R . .
C86 C 0.0851(4) -0.1888(3) 0.5072(3) 0.0274(12) Uani 1 1 d . . .
H86 H 0.0273 -0.1767 0.4816 0.033 Uiso 1 1 calc R . .
C91 C 0.1725(3) 0.0241(3) 0.5852(3) 0.0212(10) Uani 1 1 d . . .
C92 C 0.2146(4) -0.0130(3) 0.6545(3) 0.0294(12) Uani 1 1 d . . .
H92 H 0.2610 0.0062 0.6661 0.035 Uiso 1 1 calc R . .
C93 C 0.1888(4) -0.0784(3) 0.7070(3) 0.0357(14) Uani 1 1 d . . .
H93 H 0.2192 -0.1047 0.7540 0.043 Uiso 1 1 calc R . .
C94 C 0.1196(4) -0.1054(3) 0.6918(3) 0.0355(14) Uani 1 1 d . . .
H94 H 0.1017 -0.1495 0.7279 0.043 Uiso 1 1 calc R . .
C95 C 0.0773(4) -0.0677(3) 0.6237(3) 0.0299(12) Uani 1 1 d . . .
H95 H 0.0293 -0.0858 0.6129 0.036 Uiso 1 1 calc R . .
C96 C 0.1026(3) -0.0038(3) 0.5702(3) 0.0230(11) Uani 1 1 d . . .
H96 H 0.0725 0.0212 0.5233 0.028 Uiso 1 1 calc R . .
C101 C 0.2182(3) 0.1565(3) 0.5501(3) 0.0236(11) Uani 1 1 d . . .
C102 C 0.2962(4) 0.1848(3) 0.5326(3) 0.0278(12) Uani 1 1 d . . .
H102 H 0.3430 0.1602 0.5095 0.033 Uiso 1 1 calc R . .
C103 C 0.3065(4) 0.2480(4) 0.5483(3) 0.0381(14) Uani 1 1 d . . .
H103 H 0.3593 0.2670 0.5354 0.046 Uiso 1 1 calc R . .
C104 C 0.2392(4) 0.2833(4) 0.5831(3) 0.0417(15) Uani 1 1 d . . .
H104 H 0.2451 0.3276 0.5929 0.050 Uiso 1 1 calc R . .
C105 C 0.1638(4) 0.2539(4) 0.6035(3) 0.0419(15) Uani 1 1 d . . .
H105 H 0.1188 0.2769 0.6286 0.050 Uiso 1 1 calc R . .
C106 C 0.1535(4) 0.1910(3) 0.5874(3) 0.0320(13) Uani 1 1 d . . .
H106 H 0.1016 0.1710 0.6020 0.038 Uiso 1 1 calc R . .
C111 C 0.4458(3) 0.0884(3) 0.1639(2) 0.0182(10) Uani 1 1 d . . .
C112 C 0.5412(3) 0.0492(3) 0.1661(3) 0.0286(12) Uani 1 1 d . . .
H112 H 0.5624 -0.0035 0.1635 0.034 Uiso 1 1 calc R . .
C113 C 0.6054(3) 0.0861(3) 0.1722(3) 0.0333(13) Uani 1 1 d . . .
H113 H 0.6707 0.0586 0.1739 0.040 Uiso 1 1 calc R . .
C114 C 0.5753(4) 0.1630(3) 0.1758(3) 0.0351(14) Uani 1 1 d . . .
H114 H 0.6199 0.1881 0.1803 0.042 Uiso 1 1 calc R . .
C115 C 0.4813(4) 0.2029(4) 0.1729(4) 0.0421(15) Uani 1 1 d . . .
H115 H 0.4607 0.2558 0.1753 0.050 Uiso 1 1 calc R . .
C116 C 0.4153(4) 0.1661(3) 0.1663(3) 0.0344(13) Uani 1 1 d . . .
H116 H 0.3499 0.1943 0.1636 0.041 Uiso 1 1 calc R . .
C121 C 0.3841(3) -0.0497(3) 0.2543(3) 0.0200(10) Uani 1 1 d . . .
C122 C 0.4403(4) -0.0540(3) 0.3070(3) 0.0313(12) Uani 1 1 d . . .
H122 H 0.4685 -0.0113 0.2970 0.038 Uiso 1 1 calc R . .
C123 C 0.4564(4) -0.1201(4) 0.3745(3) 0.0402(14) Uani 1 1 d . . .
H123 H 0.4953 -0.1220 0.4103 0.048 Uiso 1 1 calc R . .
C124 C 0.4172(4) -0.1823(4) 0.3898(3) 0.0365(14) Uani 1 1 d . . .
H124 H 0.4297 -0.2280 0.4359 0.044 Uiso 1 1 calc R . .
C125 C 0.3591(4) -0.1787(3) 0.3381(3) 0.0341(14) Uani 1 1 d . . .
H125 H 0.3304 -0.2213 0.3491 0.041 Uiso 1 1 calc R . .
C126 C 0.3424(3) -0.1127(3) 0.2699(3) 0.0266(11) Uani 1 1 d . . .
H126 H 0.3028 -0.1105 0.2343 0.032 Uiso 1 1 calc R . .
C131 C 0.3977(3) -0.0181(3) 0.1084(3) 0.0200(10) Uani 1 1 d . . .
C132 C 0.3575(3) 0.0192(3) 0.0388(3) 0.0237(11) Uani 1 1 d . . .
H132 H 0.3100 0.0732 0.0202 0.028 Uiso 1 1 calc R . .
C133 C 0.3870(4) -0.0225(3) -0.0037(3) 0.0300(12) Uani 1 1 d . . .
H133 H 0.3586 0.0030 -0.0512 0.036 Uiso 1 1 calc R . .
C134 C 0.4569(4) -0.1004(3) 0.0218(3) 0.0306(12) Uani 1 1 d . . .
H134 H 0.4773 -0.1277 -0.0081 0.037 Uiso 1 1 calc R . .
C135 C 0.4971(3) -0.1383(3) 0.0917(3) 0.0297(12) Uani 1 1 d . . .
H135 H 0.5450 -0.1921 0.1099 0.036 Uiso 1 1 calc R . .
C136 C 0.4674(3) -0.0979(3) 0.1345(3) 0.0257(11) Uani 1 1 d . . .
H136 H 0.4946 -0.1244 0.1824 0.031 Uiso 1 1 calc R . .
C211 C 0.0086(3) 0.2705(3) 0.1599(2) 0.0190(10) Uani 1 1 d . . .
C212 C 0.0604(3) 0.2470(3) 0.2238(3) 0.0244(11) Uani 1 1 d . . .
H212 H 0.1176 0.2008 0.2395 0.029 Uiso 1 1 calc R . .
C213 C 0.0285(4) 0.2907(3) 0.2640(3) 0.0301(12) Uani 1 1 d . . .
H213 H 0.0648 0.2751 0.3068 0.036 Uiso 1 1 calc R . .
C214 C -0.0549(4) 0.3565(3) 0.2431(3) 0.0298(12) Uani 1 1 d . . .
H214 H -0.0765 0.3858 0.2715 0.036 Uiso 1 1 calc R . .
C215 C -0.1076(3) 0.3799(3) 0.1802(3) 0.0266(12) Uani 1 1 d . . .
H215 H -0.1660 0.4248 0.1658 0.032 Uiso 1 1 calc R . .
C216 C -0.0753(3) 0.3381(3) 0.1384(3) 0.0236(11) Uani 1 1 d . . .
H216 H -0.1107 0.3557 0.0947 0.028 Uiso 1 1 calc R . .
C221 C -0.0243(3) 0.1590(3) 0.1012(2) 0.0220(11) Uani 1 1 d . . .
C222 C -0.1207(4) 0.1890(4) 0.1030(3) 0.0323(13) Uani 1 1 d . . .
H222 H -0.1469 0.2369 0.1123 0.039 Uiso 1 1 calc R . .
C223 C -0.1787(4) 0.1494(4) 0.0912(3) 0.0356(14) Uani 1 1 d . . .
H223 H -0.2446 0.1707 0.0924 0.043 Uiso 1 1 calc R . .
C224 C -0.1423(4) 0.0799(4) 0.0778(3) 0.0377(14) Uani 1 1 d . . .
H224 H -0.1828 0.0535 0.0692 0.045 Uiso 1 1 calc R . .
C225 C -0.0467(4) 0.0488(4) 0.0768(3) 0.0404(14) Uani 1 1 d . . .
H225 H -0.0209 0.0003 0.0681 0.048 Uiso 1 1 calc R . .
C226 C 0.0122(4) 0.0882(3) 0.0886(3) 0.0330(13) Uani 1 1 d . . .
H226 H 0.0781 0.0663 0.0879 0.040 Uiso 1 1 calc R . .
C231 C 0.0245(3) 0.3077(3) 0.0158(2) 0.0195(10) Uani 1 1 d . . .
C232 C -0.0274(4) 0.3106(3) -0.0394(3) 0.0295(12) Uani 1 1 d . . .
H232 H -0.0490 0.2646 -0.0323 0.035 Uiso 1 1 calc R . .
C233 C -0.0477(4) 0.3811(4) -0.1051(3) 0.0449(16) Uani 1 1 d . . .
H233 H -0.0843 0.3834 -0.1425 0.054 Uiso 1 1 calc R . .
C234 C -0.0153(4) 0.4471(4) -0.1162(3) 0.0445(16) Uani 1 1 d . . .
H234 H -0.0284 0.4946 -0.1613 0.053 Uiso 1 1 calc R . .
C235 C 0.0365(4) 0.4441(3) -0.0614(3) 0.0405(15) Uani 1 1 d . . .
H235 H 0.0581 0.4901 -0.0687 0.049 Uiso 1 1 calc R . .
C236 C 0.0570(4) 0.3744(3) 0.0039(3) 0.0294(12) Uani 1 1 d . . .
H236 H 0.0939 0.3724 0.0409 0.035 Uiso 1 1 calc R . .
Cl1S Cl 0.08286(10) -0.18361(10) 0.11476(9) 0.0428(4) Uani 1 1 d . . .
Cl2S Cl 0.23472(14) -0.11379(14) 0.10388(10) 0.0689(6) Uani 1 1 d . . .
Cl3S Cl 0.51815(10) 0.18720(9) 0.42845(9) 0.0436(4) Uani 1 1 d . . .
Cl4S Cl 0.5303(2) 0.04333(16) 0.40040(16) 0.0984(8) Uani 1 1 d . . .
C1S C 0.1648(4) -0.1676(4) 0.1611(3) 0.0452(16) Uani 1 1 d . . .
H1SA H 0.1309 -0.1344 0.1864 0.054 Uiso 1 1 calc R . .
H1SB H 0.2057 -0.2232 0.1969 0.054 Uiso 1 1 calc R . .
C2S C 0.5845(5) 0.0847(4) 0.4408(4) 0.0556(19) Uani 1 1 d . . .
H2SA H 0.6456 0.0858 0.4221 0.067 Uiso 1 1 calc R . .
H2SB H 0.5976 0.0467 0.4923 0.067 Uiso 1 1 calc R . .
Cl5A Cl 0.0632(6) -0.5718(5) 0.3427(4) 0.133(3) Uiso 0.40 1 d PD A 1
Cl6A Cl 0.0277(5) -0.4819(5) 0.4340(4) 0.107(2) Uiso 0.40 1 d PD A 1
C3SA C 0.1157(5) -0.5488(11) 0.4047(9) 0.073(6) Uiso 0.40 1 d PD A 1
H3SA H 0.1495 -0.6024 0.4462 0.087 Uiso 0.40 1 calc PR A 1
H3SB H 0.1620 -0.5201 0.3820 0.087 Uiso 0.40 1 calc PR A 1
Cl5B Cl 0.0774(2) -0.62199(19) 0.4019(2) 0.0718(9) Uiso 0.60 1 d PD B 2
Cl6B Cl 0.0129(3) -0.4461(2) 0.3864(3) 0.1100(15) Uiso 0.60 1 d PD B 2
C3SB C 0.0754(11) -0.5149(3) 0.3479(5) 0.094(5) Uiso 0.60 1 d PD B 2
H3SC H 0.1406 -0.5133 0.3435 0.113 Uiso 0.60 1 calc PR B 2
H3SD H 0.0443 -0.4948 0.2998 0.113 Uiso 0.60 1 calc PR B 2

loop_
_atom_site_aniso_label
_atom_site_aniso_U_11
_atom_site_aniso_U_22
_atom_site_aniso_U_33
_atom_site_aniso_U_23
_atom_site_aniso_U_13
_atom_site_aniso_U_12
Pt1 0.01677(9) 0.01589(9) 0.01207(9) -0.00559(7) 0.00325(6) -0.00642(7)
Pt2 0.03194(11) 0.02175(10) 0.01898(11) -0.01205(8) 0.00427(8) -0.01098(8)
Cl1 0.0431(8) 0.0329(7) 0.0356(8) -0.0198(6) -0.0070(6) -0.0035(6)
Cl2 0.0517(9) 0.0287(7) 0.0331(8) -0.0158(6) -0.0094(6) -0.0018(6)
S 0.0403(8) 0.0329(7) 0.0400(8) -0.0256(7) 0.0034(6) -0.0124(6)
P1 0.0180(6) 0.0176(6) 0.0174(6) -0.0089(5) 0.0022(5) -0.0060(5)
P2 0.0195(6) 0.0162(5) 0.0147(6) -0.0065(5) 0.0021(5) -0.0066(5)
N 0.028(2) 0.021(2) 0.020(2) -0.0123(17) 0.0056(17) -0.0109(17)
C1 0.028(3) 0.020(2) 0.020(3) -0.010(2) 0.007(2) -0.012(2)
C2 0.025(2) 0.025(2) 0.017(2) -0.012(2) 0.0078(19) -0.011(2)
C3 0.034(3) 0.022(2) 0.022(3) -0.014(2) 0.007(2) -0.015(2)
C4 0.032(3) 0.024(2) 0.016(2) -0.012(2) 0.007(2) -0.015(2)
C5 0.031(3) 0.025(2) 0.017(3) -0.011(2) 0.006(2) -0.013(2)
C6 0.050(4) 0.052(4) 0.107(7) -0.054(5) 0.017(4) -0.026(3)
C7 0.082(6) 0.057(5) 0.111(8) -0.047(5) 0.051(5) -0.037(4)
C8 0.078(5) 0.059(4) 0.041(4) -0.037(4) -0.007(4) -0.010(4)
C9 0.128(8) 0.076(5) 0.043(5) -0.033(4) 0.030(5) -0.043(5)
C11 0.031(3) 0.021(2) 0.018(3) -0.011(2) 0.004(2) -0.011(2)
C12 0.031(3) 0.020(2) 0.019(3) -0.010(2) 0.006(2) -0.012(2)
C13 0.023(2) 0.025(2) 0.016(2) -0.011(2) 0.0046(19) -0.011(2)
C14 0.020(2) 0.021(2) 0.017(2) -0.007(2) -0.0011(18) -0.0034(19)
C15 0.024(2) 0.022(2) 0.009(2) -0.0024(19) 0.0036(18) -0.0084(19)
C16 0.023(2) 0.022(2) 0.012(2) -0.006(2) 0.0062(18) -0.0068(19)
C17 0.023(2) 0.018(2) 0.019(3) -0.008(2) 0.0055(19) -0.0075(19)
C18 0.021(2) 0.021(2) 0.020(3) -0.011(2) 0.0040(19) -0.0072(19)
C19 0.023(2) 0.023(2) 0.022(3) -0.011(2) 0.004(2) -0.010(2)
C20 0.019(2) 0.017(2) 0.020(3) -0.010(2) 0.0044(18) -0.0083(18)
C21 0.013(2) 0.018(2) 0.020(3) -0.0077(19) 0.0033(18) -0.0057(18)
C22 0.020(2) 0.018(2) 0.024(3) -0.012(2) 0.0044(19) -0.0078(18)
C23 0.019(2) 0.021(2) 0.015(2) -0.0093(19) 0.0030(18) -0.0048(18)
C24 0.021(2) 0.022(2) 0.021(3) -0.010(2) 0.0053(19) -0.0091(19)
C25 0.027(3) 0.022(2) 0.018(3) -0.009(2) 0.010(2) -0.013(2)
C26 0.027(3) 0.022(2) 0.016(2) -0.007(2) 0.0060(19) -0.013(2)
C27 0.021(2) 0.018(2) 0.017(2) -0.0065(19) 0.0020(18) -0.0085(18)
C28 0.022(2) 0.022(2) 0.017(3) -0.007(2) 0.0005(19) -0.0075(19)
C29 0.029(3) 0.024(2) 0.019(3) -0.011(2) 0.001(2) -0.010(2)
C30 0.035(3) 0.025(2) 0.015(2) -0.012(2) 0.002(2) -0.012(2)
C31 0.031(3) 0.016(2) 0.014(2) -0.0030(19) -0.0025(19) -0.0054(19)
C32 0.033(3) 0.032(3) 0.025(3) -0.013(2) 0.004(2) -0.016(2)
C33 0.041(3) 0.029(3) 0.035(3) -0.013(3) -0.004(3) -0.015(2)
C34 0.079(5) 0.029(3) 0.030(3) -0.018(3) -0.005(3) -0.018(3)
C35 0.065(4) 0.028(3) 0.033(3) -0.018(3) 0.016(3) -0.017(3)
C36 0.042(3) 0.019(2) 0.021(3) -0.007(2) 0.009(2) -0.009(2)
C41 0.021(2) 0.022(2) 0.017(2) -0.008(2) 0.0002(18) -0.0114(19)
C42 0.032(3) 0.025(3) 0.019(3) -0.006(2) 0.003(2) -0.011(2)
C43 0.027(3) 0.034(3) 0.025(3) -0.014(2) 0.009(2) -0.009(2)
C44 0.034(3) 0.047(3) 0.019(3) -0.015(2) 0.013(2) -0.025(3)
C45 0.043(3) 0.027(3) 0.018(3) -0.005(2) 0.001(2) -0.014(2)
C46 0.031(3) 0.017(2) 0.019(3) -0.008(2) 0.004(2) -0.008(2)
C51 0.025(3) 0.022(2) 0.017(3) -0.009(2) -0.0024(19) -0.005(2)
C52 0.024(3) 0.032(3) 0.032(3) -0.017(2) 0.002(2) -0.011(2)
C53 0.028(3) 0.035(3) 0.056(4) -0.022(3) -0.001(3) -0.014(2)
C54 0.041(3) 0.033(3) 0.067(5) -0.030(3) -0.015(3) -0.007(3)
C55 0.037(3) 0.039(3) 0.040(4) -0.029(3) -0.005(3) -0.003(3)
C56 0.038(3) 0.033(3) 0.021(3) -0.012(2) -0.001(2) -0.012(2)
C61 0.035(3) 0.023(2) 0.014(2) -0.010(2) 0.007(2) -0.007(2)
C62 0.036(3) 0.040(3) 0.027(3) -0.010(3) 0.002(2) -0.008(3)
C63 0.054(4) 0.042(3) 0.017(3) -0.006(3) -0.002(3) -0.001(3)
C64 0.095(5) 0.027(3) 0.016(3) -0.009(2) 0.011(3) -0.017(3)
C65 0.100(6) 0.043(4) 0.027(3) -0.015(3) 0.023(4) -0.047(4)
C66 0.060(4) 0.041(3) 0.020(3) -0.016(3) 0.013(3) -0.031(3)
C71 0.025(3) 0.025(2) 0.018(3) -0.012(2) 0.0080(19) -0.013(2)
C72 0.036(3) 0.029(3) 0.030(3) -0.014(2) 0.007(2) -0.015(2)
C73 0.050(4) 0.031(3) 0.036(3) -0.021(3) 0.014(3) -0.020(3)
C74 0.053(4) 0.060(4) 0.038(4) -0.033(3) 0.019(3) -0.040(3)
C75 0.038(3) 0.046(3) 0.027(3) -0.017(3) 0.002(2) -0.023(3)
C76 0.027(3) 0.028(3) 0.024(3) -0.007(2) 0.002(2) -0.011(2)
C81 0.032(3) 0.015(2) 0.014(2) -0.0054(19) 0.0012(19) -0.008(2)
C82 0.031(3) 0.021(2) 0.026(3) -0.008(2) 0.004(2) -0.011(2)
C83 0.035(3) 0.026(3) 0.023(3) -0.004(2) -0.006(2) -0.009(2)
C84 0.047(3) 0.028(3) 0.018(3) -0.007(2) 0.002(2) -0.013(2)
C85 0.046(3) 0.036(3) 0.022(3) -0.006(2) 0.012(2) -0.023(3)
C86 0.028(3) 0.026(3) 0.025(3) -0.006(2) 0.004(2) -0.011(2)
C91 0.021(2) 0.023(2) 0.020(3) -0.008(2) 0.0072(19) -0.010(2)
C92 0.028(3) 0.035(3) 0.023(3) -0.010(2) 0.001(2) -0.012(2)
C93 0.032(3) 0.039(3) 0.019(3) 0.000(2) -0.001(2) -0.006(2)
C94 0.036(3) 0.027(3) 0.037(3) -0.006(2) 0.019(3) -0.016(2)
C95 0.032(3) 0.027(3) 0.036(3) -0.015(2) 0.014(2) -0.016(2)
C96 0.025(3) 0.023(2) 0.021(3) -0.010(2) 0.006(2) -0.008(2)
C101 0.032(3) 0.024(2) 0.017(3) -0.010(2) 0.003(2) -0.011(2)
C102 0.030(3) 0.035(3) 0.019(3) -0.009(2) 0.002(2) -0.014(2)
C103 0.041(3) 0.046(3) 0.035(3) -0.017(3) 0.006(3) -0.026(3)
C104 0.062(4) 0.045(3) 0.038(4) -0.027(3) 0.007(3) -0.031(3)
C105 0.053(4) 0.051(4) 0.042(4) -0.034(3) 0.019(3) -0.025(3)
C106 0.034(3) 0.038(3) 0.036(3) -0.022(3) 0.012(2) -0.019(3)
C111 0.021(2) 0.024(2) 0.015(2) -0.0103(19) 0.0029(18) -0.0113(19)
C112 0.030(3) 0.024(3) 0.034(3) -0.014(2) 0.008(2) -0.009(2)
C113 0.016(2) 0.041(3) 0.051(4) -0.025(3) 0.006(2) -0.014(2)
C114 0.029(3) 0.033(3) 0.057(4) -0.025(3) 0.008(3) -0.020(2)
C115 0.035(3) 0.034(3) 0.069(5) -0.031(3) 0.004(3) -0.015(3)
C116 0.020(3) 0.031(3) 0.057(4) -0.025(3) 0.006(2) -0.006(2)
C121 0.015(2) 0.019(2) 0.023(3) -0.008(2) 0.0059(19) -0.0022(18)
C122 0.035(3) 0.035(3) 0.029(3) -0.013(2) 0.003(2) -0.020(2)
C123 0.041(3) 0.051(4) 0.025(3) -0.014(3) -0.005(2) -0.014(3)
C124 0.042(3) 0.035(3) 0.022(3) -0.008(3) 0.006(2) -0.005(3)
C125 0.036(3) 0.020(3) 0.039(3) -0.008(2) 0.012(3) -0.008(2)
C126 0.027(3) 0.026(3) 0.028(3) -0.012(2) 0.004(2) -0.008(2)
C131 0.019(2) 0.024(2) 0.027(3) -0.018(2) 0.008(2) -0.0099(19)
C132 0.030(3) 0.022(2) 0.021(3) -0.009(2) 0.007(2) -0.011(2)
C133 0.034(3) 0.037(3) 0.022(3) -0.015(2) 0.005(2) -0.014(2)
C134 0.037(3) 0.035(3) 0.036(3) -0.027(3) 0.010(2) -0.017(2)
C135 0.026(3) 0.026(3) 0.037(3) -0.018(2) 0.005(2) -0.002(2)
C136 0.025(3) 0.029(3) 0.025(3) -0.014(2) 0.003(2) -0.008(2)
C211 0.022(2) 0.021(2) 0.021(3) -0.012(2) 0.0089(19) -0.0126(19)
C212 0.022(2) 0.021(2) 0.027(3) -0.008(2) 0.000(2) -0.006(2)
C213 0.034(3) 0.037(3) 0.024(3) -0.017(2) 0.004(2) -0.011(2)
C214 0.039(3) 0.030(3) 0.025(3) -0.017(2) 0.013(2) -0.011(2)
C215 0.026(3) 0.022(2) 0.030(3) -0.012(2) 0.007(2) -0.005(2)
C216 0.024(3) 0.022(2) 0.019(3) -0.007(2) 0.003(2) -0.004(2)
C221 0.024(3) 0.022(2) 0.013(2) 0.0007(19) -0.0023(19) -0.010(2)
C222 0.032(3) 0.038(3) 0.030(3) -0.013(3) 0.009(2) -0.018(2)
C223 0.031(3) 0.044(3) 0.029(3) -0.005(3) 0.004(2) -0.024(3)
C224 0.043(3) 0.037(3) 0.035(3) -0.008(3) -0.004(3) -0.026(3)
C225 0.050(4) 0.030(3) 0.048(4) -0.020(3) -0.004(3) -0.016(3)
C226 0.028(3) 0.026(3) 0.047(4) -0.017(3) -0.005(2) -0.007(2)
C231 0.016(2) 0.023(2) 0.018(2) -0.009(2) 0.0036(18) -0.0042(18)
C232 0.035(3) 0.031(3) 0.020(3) -0.007(2) 0.002(2) -0.013(2)
C233 0.048(4) 0.055(4) 0.021(3) -0.004(3) -0.002(3) -0.020(3)
C234 0.047(4) 0.037(3) 0.025(3) 0.006(3) 0.003(3) -0.011(3)
C235 0.050(4) 0.026(3) 0.039(4) -0.005(3) 0.013(3) -0.017(3)
C236 0.035(3) 0.022(3) 0.025(3) -0.004(2) 0.000(2) -0.011(2)
Cl1S 0.0378(8) 0.0479(8) 0.0525(10) -0.0271(8) 0.0027(7) -0.0192(7)
Cl2S 0.0760(13) 0.1115(16) 0.0619(12) -0.0507(12) 0.0329(10) -0.0707(13)
Cl3S 0.0404(8) 0.0363(8) 0.0485(9) -0.0161(7) 0.0064(7) -0.0088(6)
Cl4S 0.121(2) 0.0916(17) 0.121(2) -0.0722(17) 0.0092(17) -0.0465(15)
C1S 0.044(4) 0.051(4) 0.049(4) -0.021(3) 0.008(3) -0.029(3)
C2S 0.051(4) 0.042(4) 0.078(5) -0.034(4) 0.002(4) -0.009(3)

loop_
_geom_bond_atom_site_label_1
_geom_bond_atom_site_label_2
_geom_bond_distance
_geom_bond_site_symmetry_2
_geom_bond_publ_flag
Pt1 C21 1.998(4) . ?
Pt1 C20 2.004(4) . ?
Pt1 P2 2.3037(12) . ?
Pt1 P1 2.3076(12) . ?
Pt2 N 2.051(4) . ?
Pt2 S 2.2665(14) . ?
Pt2 Cl2 2.2909(14) . ?
Pt2 Cl1 2.3029(14) . ?
S C6 1.810(6) . ?
S C8 1.815(7) . ?
P1 C111 1.826(5) . ?
P1 C121 1.828(5) . ?
P1 C131 1.829(5) . ?
P2 C231 1.825(5) . ?
P2 C211 1.825(5) . ?
P2 C221 1.830(5) . ?
N C1 1.336(6) . ?
N C5 1.340(6) . ?
C1 C2 1.386(7) . ?
C2 C3 1.398(6) . ?
C2 C11 1.431(7) . ?
C3 C4 1.388(7) . ?
C4 C5 1.393(7) . ?
C4 C30 1.438(6) . ?
C6 C7 1.507(11) . ?
C8 C9 1.504(10) . ?
C11 C12 1.196(6) . ?
C12 C13 1.439(6) . ?
C13 C14 1.371(6) . ?
C13 C15 1.433(7) . ?
C14 C31 1.480(7) . ?
C14 C41 1.490(6) . ?
C15 C16 1.211(7) . ?
C16 C17 1.453(7) . ?
C17 C18 1.365(7) . ?
C17 C19 1.448(6) . ?
C18 C61 1.485(6) . ?
C18 C51 1.485(7) . ?
C19 C20 1.201(6) . ?
C21 C22 1.209(6) . ?
C22 C23 1.443(6) . ?
C23 C24 1.381(6) . ?
C23 C25 1.443(7) . ?
C24 C71 1.473(7) . ?
C24 C81 1.481(6) . ?
C25 C26 1.193(7) . ?
C26 C27 1.430(7) . ?
C27 C28 1.379(7) . ?
C27 C29 1.435(6) . ?
C28 C101 1.480(7) . ?
C28 C91 1.486(6) . ?
C29 C30 1.193(6) . ?
C31 C32 1.405(7) . ?
C31 C36 1.410(7) . ?
C32 C33 1.384(8) . ?
C33 C34 1.384(8) . ?
C34 C35 1.378(9) . ?
C35 C36 1.370(8) . ?
C41 C42 1.384(7) . ?
C41 C46 1.394(6) . ?
C42 C43 1.390(7) . ?
C43 C44 1.384(7) . ?
C44 C45 1.370(7) . ?
C45 C46 1.380(7) . ?
C51 C56 1.393(7) . ?
C51 C52 1.405(7) . ?
C52 C53 1.378(8) . ?
C53 C54 1.379(9) . ?
C54 C55 1.384(8) . ?
C55 C56 1.384(8) . ?
C61 C66 1.378(7) . ?
C61 C62 1.404(8) . ?
C62 C63 1.381(7) . ?
C63 C64 1.352(9) . ?
C64 C65 1.372(10) . ?
C65 C66 1.395(7) . ?
C71 C76 1.396(7) . ?
C71 C72 1.402(7) . ?
C72 C73 1.370(8) . ?
C73 C74 1.379(8) . ?
C74 C75 1.387(8) . ?
C75 C76 1.382(7) . ?
C81 C86 1.389(6) . ?
C81 C82 1.391(7) . ?
C82 C83 1.372(7) . ?
C83 C84 1.389(7) . ?
C84 C85 1.377(8) . ?
C85 C86 1.384(7) . ?
C91 C92 1.389(7) . ?
C91 C96 1.398(7) . ?
C92 C93 1.395(7) . ?
C93 C94 1.381(8) . ?
C94 C95 1.368(8) . ?
C95 C96 1.382(6) . ?
C101 C106 1.398(7) . ?
C101 C102 1.400(7) . ?
C102 C103 1.387(8) . ?
C103 C104 1.388(8) . ?
C104 C105 1.381(8) . ?
C105 C106 1.386(8) . ?
C111 C112 1.384(6) . ?
C111 C116 1.384(7) . ?
C112 C113 1.376(7) . ?
C113 C114 1.381(8) . ?
C114 C115 1.367(7) . ?
C115 C116 1.402(8) . ?
C121 C122 1.374(7) . ?
C121 C126 1.398(7) . ?
C122 C123 1.385(7) . ?
C123 C124 1.359(8) . ?
C124 C125 1.381(8) . ?
C125 C126 1.394(7) . ?
C131 C132 1.385(7) . ?
C131 C136 1.400(6) . ?
C132 C133 1.387(7) . ?
C133 C134 1.380(7) . ?
C134 C135 1.388(8) . ?
C135 C136 1.379(7) . ?
C211 C216 1.394(6) . ?
C211 C212 1.399(7) . ?
C212 C213 1.380(7) . ?
C213 C214 1.372(7) . ?
C214 C215 1.390(8) . ?
C215 C216 1.381(7) . ?
C221 C226 1.384(7) . ?
C221 C222 1.387(7) . ?
C222 C223 1.380(8) . ?
C223 C224 1.372(8) . ?
C224 C225 1.377(8) . ?
C225 C226 1.389(8) . ?
C231 C236 1.382(7) . ?
C231 C232 1.390(7) . ?
C232 C233 1.393(7) . ?
C233 C234 1.373(9) . ?
C234 C235 1.380(9) . ?
C235 C236 1.381(7) . ?
Cl1S C1S 1.759(6) . ?
Cl2S C1S 1.752(6) . ?
Cl3S C2S 1.752(6) . ?
Cl4S C2S 1.713(8) . ?
Cl5A C3SA 1.799(2) . ?
Cl6A C3SA 1.797(2) . ?
Cl5B C3SB 1.799(2) . ?
Cl6B C3SB 1.797(2) . ?
